data_1571886
loop_
_publ_author_name
'Zhao, Yankun'
'Yan, Hongya'
'Zhang, Yulian'
'Zhou, Tao'
'Tian, Mengxing'
'Zhang, Chongzhou'
'Yuan, Shan'
'Qiu, Hanyue'
'He, Ling'
'Zhang, Min'

_publ_section_title
;
 Catalytic asymmetric intramolecular propargylation of cyclopropanols to
 access the cuparane core.
;
_journal_issue 28
_journal_name_full 'Chemical science'
_journal_page_first 10963
_journal_page_last 10968
_journal_paper_doi 10.1039/d4sc02504k
_journal_volume 15
_journal_year 2024
_chemical_absolute_configuration ad
_chemical_formula_moiety 'C15 H15 Br O'
_chemical_formula_sum 'C15 H15 Br O'
_chemical_formula_weight 291.18
_space_group_crystal_system orthorhombic
_space_group_IT_number 19
_space_group_name_Hall 'P 2ac 2ab'
_space_group_name_H-M_alt 'P 21 21 21'
_atom_sites_solution_hydrogens geom
_atom_sites_solution_primary dual
_audit_creation_date 2022-05-16
_audit_creation_method
;
Olex2 1.5
(compiled 2021.10.07 svn.r9718050b for OlexSys, GUI svn.r6410)
;
_audit_update_record
;
2023-12-22 deposited with the CCDC.	2024-06-10 downloaded from the CCDC.
;
_cell_angle_alpha 90
_cell_angle_beta 90
_cell_angle_gamma 90
_cell_formula_units_Z 4
_cell_length_a 9.0877(6)
_cell_length_b 10.7172(12)
_cell_length_c 14.3707(11)
_cell_measurement_reflns_used 1546
_cell_measurement_temperature 293(2)
_cell_measurement_theta_max 21.3120
_cell_measurement_theta_min 2.3620
_cell_volume 1399.6(2)
_computing_cell_refinement 'CrysAlisPro 1.171.41.117a (Rigaku OD, 2021)'
_computing_data_collection 'CrysAlisPro 1.171.41.117a (Rigaku OD, 2021)'
_computing_data_reduction 'CrysAlisPro 1.171.41.117a (Rigaku OD, 2021)'
_computing_molecular_graphics 'Olex2 1.5 (Dolomanov et al., 2009)'
_computing_publication_material 'Olex2 1.5 (Dolomanov et al., 2009)'
_computing_structure_refinement 'SHELXL 2018/3 (Sheldrick, 2015)'
_computing_structure_solution 'SHELXT 2018/2 (Sheldrick, 2018)'
_diffrn_ambient_temperature 293(2)
_diffrn_detector 'CCD plate'
_diffrn_detector_area_resol_mean 16.0892
_diffrn_detector_type Eos
_diffrn_measured_fraction_theta_full 1.000
_diffrn_measured_fraction_theta_max 0.883
_diffrn_measurement_details
;
List of Runs (angles in degrees, time in seconds):

  # Type    Start    End  Width  t~exp~   \w     \q     \k     \f   Frames
#--------------------------------------------------------------------------
  1  \w      2.00  37.00   1.00   24.00    --   18.74  77.00 -60.00   35
  2  \w     21.00  87.00   1.00   24.00    --   18.74  57.00  90.00   66
  3  \w    -81.00  17.00   1.00   24.00    --  -18.93 -19.00-180.00   98
;
_diffrn_measurement_device 'four-circle diffractometer'
_diffrn_measurement_device_type 'SuperNova, Single source at offset/far, Eos'
_diffrn_measurement_method '\w scans'
_diffrn_orient_matrix_type 'CrysAlisPro convention (1999,Acta A55,543-557)'
_diffrn_orient_matrix_UB_11 0.0089053000
_diffrn_orient_matrix_UB_12 -0.0271056000
_diffrn_orient_matrix_UB_13 0.0446784000
_diffrn_orient_matrix_UB_21 -0.0459041000
_diffrn_orient_matrix_UB_22 0.0467915000
_diffrn_orient_matrix_UB_23 0.0194024000
_diffrn_orient_matrix_UB_31 -0.0624462000
_diffrn_orient_matrix_UB_32 -0.0382370000
_diffrn_orient_matrix_UB_33 -0.0079122000
_diffrn_radiation_monochromator mirror
_diffrn_radiation_probe x-ray
_diffrn_radiation_type 'Mo K\a'
_diffrn_radiation_wavelength 0.71073
_diffrn_reflns_av_R_equivalents 0.0288
_diffrn_reflns_av_unetI/netI 0.0611
_diffrn_reflns_Laue_measured_fraction_full 1.000
_diffrn_reflns_Laue_measured_fraction_max 0.883
_diffrn_reflns_limit_h_max 12
_diffrn_reflns_limit_h_min -9
_diffrn_reflns_limit_k_max 14
_diffrn_reflns_limit_k_min -10
_diffrn_reflns_limit_l_max 18
_diffrn_reflns_limit_l_min -18
_diffrn_reflns_number 5784
_diffrn_reflns_point_group_measured_fraction_full 1.000
_diffrn_reflns_point_group_measured_fraction_max 0.850
_diffrn_reflns_theta_full 25.242
_diffrn_reflns_theta_max 29.089
_diffrn_reflns_theta_min 2.371
_diffrn_source 'micro-focus sealed X-ray tube'
_diffrn_source_type 'SuperNova (Mo) X-ray Source'
_exptl_absorpt_coefficient_mu 2.919
_exptl_absorpt_correction_T_max 1.00000
_exptl_absorpt_correction_T_min 0.81946
_exptl_absorpt_correction_type multi-scan
_exptl_absorpt_process_details
;
CrysAlisPro 1.171.41.117a (Rigaku Oxford Diffraction, 2021)
Empirical absorption correction using spherical harmonics,
implemented in SCALE3 ABSPACK scaling algorithm.
;
_exptl_crystal_colour 'clear light colourless'
_exptl_crystal_colour_lustre clear
_exptl_crystal_colour_modifier light
_exptl_crystal_colour_primary colourless
_exptl_crystal_density_diffrn 1.382
_exptl_crystal_description block
_exptl_crystal_F_000 592
_exptl_crystal_size_max 0.32
_exptl_crystal_size_mid 0.3
_exptl_crystal_size_min 0.28
_refine_diff_density_max 0.623
_refine_diff_density_min -0.491
_refine_diff_density_rms 0.056
_refine_ls_abs_structure_details
;
 Flack x determined using 491 quotients [(I+)-(I-)]/[(I+)+(I-)]
 (Parsons, Flack and Wagner, Acta Cryst. B69 (2013) 249-259).
;
_refine_ls_abs_structure_Flack -0.006(9)
_refine_ls_extinction_method none
_refine_ls_goodness_of_fit_ref 1.016
_refine_ls_hydrogen_treatment constr
_refine_ls_matrix_type full
_refine_ls_number_parameters 156
_refine_ls_number_reflns 3195
_refine_ls_number_restraints 0
_refine_ls_restrained_S_all 1.016
_refine_ls_R_factor_all 0.1258
_refine_ls_R_factor_gt 0.0565
_refine_ls_shift/su_max 0.000
_refine_ls_shift/su_mean 0.000
_refine_ls_structure_factor_coef Fsqd
_refine_ls_weighting_details 'w=1/[\s^2^(Fo^2^)+(0.0452P)^2^+0.9495P] where P=(Fo^2^+2Fc^2^)/3'
_refine_ls_weighting_scheme calc
_refine_ls_wR_factor_gt 0.1135
_refine_ls_wR_factor_ref 0.1420
_reflns_Friedel_coverage 0.683
_reflns_Friedel_fraction_full 1.000
_reflns_Friedel_fraction_max 0.806
_reflns_number_gt 1681
_reflns_number_total 3195
_reflns_threshold_expression 'I > 2\s(I)'
_cod_data_source_file d4sc02504k2.cif
_cod_data_source_block 20220516-zyk-09113
_cod_depositor_comments 'Adding full bibliography for 1571886--1571889.cif.'
_cod_database_code 1571886
_shelx_shelxl_version_number 2018/3
_chemical_oxdiff_formula 'C15 H15 Br O'
_shelx_space_group_comment
;
The symmetry employed for this shelxl refinement is uniquely defined
by the following loop, which should always be used as a source of
symmetry information in preference to the above space-group names.
They are only intended as comments.
;
_olex2_refinement_description
;
1. Fixed Uiso
 At 1.2 times of:
  All C(H) groups, All C(H,H) groups
 At 1.5 times of:
  All C(H,H,H) groups
2.a Secondary CH2 refined with riding coordinates:
 C5(H5A,H5B), C4(H4A,H4B)
2.b Aromatic/amide H refined with riding coordinates:
 C15(H15), C11(H11), C13(H13), C12(H12)
2.c Idealised Me refined as rotating group:
 C8(H8A,H8B,H8C), C9(H9A,H9B,H9C)
2.d :
 C1(H1)
;
_olex2_submission_special_instructions 'No special instructions were received'
_oxdiff_exptl_absorpt_empirical_details
;
Empirical correction (ABSPACK) includes:
- Absorption correction using spherical harmonics
- Frame scaling
;
_oxdiff_exptl_absorpt_empirical_full_max 1.103
_oxdiff_exptl_absorpt_empirical_full_min 0.913

loop_
_space_group_symop_operation_xyz
'x, y, z'
'-x+1/2, -y, z+1/2'
'-x, y+1/2, -z+1/2'
'x+1/2, -y+1/2, -z'

loop_
_atom_site_label
_atom_site_type_symbol
_atom_site_fract_x
_atom_site_fract_y
_atom_site_fract_z
_atom_site_U_iso_or_equiv
_atom_site_adp_type
_atom_site_occupancy
_atom_site_site_symmetry_order
_atom_site_calc_flag
_atom_site_refinement_flags_posn
_atom_site_refinement_flags_adp
_atom_site_refinement_flags_occupancy
_atom_site_disorder_assembly
_atom_site_disorder_group
Br1 Br 0.34412(11) 0.71016(11) 0.50298(7) 0.1038(5) Uani 1 1 d . . . . .
O1 O 0.9599(6) 0.7817(6) 0.0808(3) 0.0778(17) Uani 1 1 d . . . . .
C10 C 0.5054(7) 0.6503(6) 0.2375(5) 0.0484(16) Uani 1 1 d . . . . .
C3 C 0.6577(7) 0.6340(6) 0.1944(4) 0.0464(15) Uani 1 1 d . . . . .
C15 C 0.4939(7) 0.6683(6) 0.3332(5) 0.0539(18) Uani 1 1 d . . . . .
H15 H 0.577537 0.666393 0.370491 0.065 Uiso 1 1 calc R U . . .
C7 C 0.7347(7) 0.7606(6) 0.1692(4) 0.0458(17) Uani 1 1 d . . . . .
C6 C 0.8523(8) 0.7209(8) 0.1000(4) 0.0562(18) Uani 1 1 d . . . . .
C14 C 0.3570(8) 0.6892(7) 0.3725(5) 0.0603(19) Uani 1 1 d . . . . .
C8 C 0.6314(9) 0.8483(7) 0.1157(5) 0.066(2) Uani 1 1 d . . . . .
H8A H 0.594118 0.806180 0.061688 0.098 Uiso 1 1 calc R U . . .
H8B H 0.684621 0.921409 0.096903 0.098 Uiso 1 1 calc R U . . .
H8C H 0.550893 0.872070 0.155168 0.098 Uiso 1 1 calc R U . . .
C2 C 0.7542(9) 0.5627(7) 0.2592(5) 0.0566(19) Uani 1 1 d . . . . .
C5 C 0.8117(8) 0.5962(8) 0.0594(5) 0.071(2) Uani 1 1 d . . . . .
H5A H 0.884011 0.533674 0.076398 0.085 Uiso 1 1 calc R U . . .
H5B H 0.806838 0.601185 -0.007945 0.085 Uiso 1 1 calc R U . . .
C4 C 0.6625(9) 0.5635(7) 0.0994(5) 0.062(2) Uani 1 1 d . . . . .
H4A H 0.653427 0.474121 0.108548 0.075 Uiso 1 1 calc R U . . .
H4B H 0.584105 0.591456 0.058633 0.075 Uiso 1 1 calc R U . . .
C9 C 0.8011(8) 0.8314(7) 0.2524(5) 0.060(2) Uani 1 1 d . . . . .
H9A H 0.724682 0.851339 0.295997 0.091 Uiso 1 1 calc R U . . .
H9B H 0.846415 0.906931 0.230764 0.091 Uiso 1 1 calc R U . . .
H9C H 0.873692 0.780008 0.282176 0.091 Uiso 1 1 calc R U . . .
C11 C 0.3782(8) 0.6536(7) 0.1851(6) 0.066(2) Uani 1 1 d . . . . .
H11 H 0.383090 0.641387 0.121104 0.080 Uiso 1 1 calc R U . . .
C13 C 0.2320(9) 0.6920(8) 0.3204(7) 0.077(2) Uani 1 1 d . . . . .
H13 H 0.140828 0.705322 0.348058 0.093 Uiso 1 1 calc R U . . .
C1 C 0.8323(9) 0.5063(9) 0.3072(6) 0.078(3) Uani 1 1 d . . . . .
H1 H 0.894866 0.461051 0.345694 0.094 Uiso 1 1 calc R U . . .
C12 C 0.2435(9) 0.6748(9) 0.2270(7) 0.079(3) Uani 1 1 d . . . . .
H12 H 0.159064 0.677348 0.190467 0.095 Uiso 1 1 calc R U . . .

loop_
_atom_site_aniso_label
_atom_site_aniso_U_11
_atom_site_aniso_U_22
_atom_site_aniso_U_33
_atom_site_aniso_U_23
_atom_site_aniso_U_13
_atom_site_aniso_U_12
Br1 0.1003(7) 0.1365(9) 0.0746(6) -0.0019(8) 0.0335(6) 0.0139(7)
O1 0.065(3) 0.106(5) 0.062(3) -0.010(3) 0.016(3) -0.027(4)
C10 0.049(4) 0.043(4) 0.053(4) 0.007(3) -0.002(3) 0.001(3)
C3 0.050(4) 0.045(4) 0.044(4) 0.000(3) -0.002(3) 0.006(3)
C15 0.046(4) 0.060(5) 0.056(4) 0.006(4) 0.004(3) -0.001(3)
C7 0.046(3) 0.053(5) 0.038(3) -0.001(3) -0.005(3) -0.004(3)
C6 0.057(4) 0.072(5) 0.040(3) 0.002(4) -0.002(3) -0.006(5)
C14 0.056(4) 0.053(5) 0.071(5) 0.006(4) 0.014(4) 0.003(4)
C8 0.075(5) 0.050(5) 0.071(5) 0.009(4) -0.003(4) 0.001(4)
C2 0.056(4) 0.062(5) 0.052(4) 0.012(4) 0.013(4) 0.010(4)
C5 0.079(6) 0.080(6) 0.052(4) -0.016(4) 0.014(4) 0.001(5)
C4 0.074(5) 0.057(5) 0.056(4) -0.009(4) 0.004(4) -0.004(4)
C9 0.061(4) 0.072(6) 0.049(4) -0.016(4) 0.003(3) -0.011(4)
C11 0.059(5) 0.073(5) 0.067(5) 0.006(4) -0.013(4) -0.003(4)
C13 0.060(5) 0.071(6) 0.100(7) 0.005(6) 0.012(5) 0.012(4)
C1 0.068(5) 0.093(7) 0.073(6) 0.020(5) 0.010(5) 0.035(5)
C12 0.042(4) 0.093(8) 0.103(7) -0.003(6) -0.018(5) 0.002(4)

loop_
_atom_type_symbol
_atom_type_description
_atom_type_scat_dispersion_real
_atom_type_scat_dispersion_imag
_atom_type_scat_source
C C 0.0033 0.0016 'International Tables Vol C Tables 4.2.6.8 and 6.1.1.4'
H H 0.0000 0.0000 'International Tables Vol C Tables 4.2.6.8 and 6.1.1.4'
Br Br -0.2901 2.4595 'International Tables Vol C Tables 4.2.6.8 and 6.1.1.4'
O O 0.0106 0.0060 'International Tables Vol C Tables 4.2.6.8 and 6.1.1.4'

loop_
_geom_angle_atom_site_label_1
_geom_angle_atom_site_label_2
_geom_angle_atom_site_label_3
_geom_angle
_geom_angle_site_symmetry_1
_geom_angle_site_symmetry_3
_geom_angle_publ_flag
C15 C10 C3 119.0(6) . . ?
C11 C10 C3 122.7(6) . . ?
C11 C10 C15 118.2(6) . . ?
C10 C3 C7 113.5(5) . . ?
C10 C3 C4 115.9(6) . . ?
C2 C3 C10 109.8(5) . . ?
C2 C3 C7 109.0(5) . . ?
C2 C3 C4 106.3(6) . . ?
C4 C3 C7 101.8(5) . . ?
C10 C15 H15 120.3 . . ?
C14 C15 C10 119.5(7) . . ?
C14 C15 H15 120.3 . . ?
C6 C7 C3 102.9(5) . . ?
C6 C7 C8 105.9(6) . . ?
C6 C7 C9 111.7(5) . . ?
C8 C7 C3 111.8(5) . . ?
C8 C7 C9 109.1(6) . . ?
C9 C7 C3 115.0(5) . . ?
O1 C6 C7 124.6(7) . . ?
O1 C6 C5 126.1(7) . . ?
C5 C6 C7 109.3(6) . . ?
C15 C14 Br1 118.6(6) . . ?
C13 C14 Br1 119.4(6) . . ?
C13 C14 C15 122.0(7) . . ?
C7 C8 H8A 109.5 . . ?
C7 C8 H8B 109.5 . . ?
C7 C8 H8C 109.5 . . ?
H8A C8 H8B 109.5 . . ?
H8A C8 H8C 109.5 . . ?
H8B C8 H8C 109.5 . . ?
C1 C2 C3 177.8(8) . . ?
C6 C5 H5A 110.5 . . ?
C6 C5 H5B 110.5 . . ?
C6 C5 C4 106.1(6) . . ?
H5A C5 H5B 108.7 . . ?
C4 C5 H5A 110.5 . . ?
C4 C5 H5B 110.5 . . ?
C3 C4 H4A 110.9 . . ?
C3 C4 H4B 110.9 . . ?
C5 C4 C3 104.2(6) . . ?
C5 C4 H4A 110.9 . . ?
C5 C4 H4B 110.9 . . ?
H4A C4 H4B 108.9 . . ?
C7 C9 H9A 109.5 . . ?
C7 C9 H9B 109.5 . . ?
C7 C9 H9C 109.5 . . ?
H9A C9 H9B 109.5 . . ?
H9A C9 H9C 109.5 . . ?
H9B C9 H9C 109.5 . . ?
C10 C11 H11 119.7 . . ?
C10 C11 C12 120.6(8) . . ?
C12 C11 H11 119.7 . . ?
C14 C13 H13 120.8 . . ?
C12 C13 C14 118.4(7) . . ?
C12 C13 H13 120.8 . . ?
C2 C1 H1 180.0 . . ?
C11 C12 H12 119.3 . . ?
C13 C12 C11 121.4(8) . . ?
C13 C12 H12 119.3 . . ?

loop_
_geom_bond_atom_site_label_1
_geom_bond_atom_site_label_2
_geom_bond_distance
_geom_bond_site_symmetry_2
_geom_bond_publ_flag
Br1 C14 1.892(7) . ?
O1 C6 1.207(8) . ?
C10 C3 1.526(9) . ?
C10 C15 1.393(9) . ?
C10 C11 1.380(9) . ?
C3 C7 1.568(9) . ?
C3 C2 1.491(10) . ?
C3 C4 1.561(9) . ?
C15 H15 0.9300 . ?
C15 C14 1.384(9) . ?
C7 C6 1.520(9) . ?
C7 C8 1.535(9) . ?
C7 C9 1.539(9) . ?
C6 C5 1.504(11) . ?
C14 C13 1.361(11) . ?
C8 H8A 0.9600 . ?
C8 H8B 0.9600 . ?
C8 H8C 0.9600 . ?
C2 C1 1.159(10) . ?
C5 H5A 0.9700 . ?
C5 H5B 0.9700 . ?
C5 C4 1.514(10) . ?
C4 H4A 0.9700 . ?
C4 H4B 0.9700 . ?
C9 H9A 0.9600 . ?
C9 H9B 0.9600 . ?
C9 H9C 0.9600 . ?
C11 H11 0.9300 . ?
C11 C12 1.383(11) . ?
C13 H13 0.9300 . ?
C13 C12 1.359(12) . ?
C1 H1 0.9300 . ?
C12 H12 0.9300 . ?

loop_
_geom_torsion_atom_site_label_1
_geom_torsion_atom_site_label_2
_geom_torsion_atom_site_label_3
_geom_torsion_atom_site_label_4
_geom_torsion
_geom_torsion_site_symmetry_1
_geom_torsion_site_symmetry_2
_geom_torsion_site_symmetry_3
_geom_torsion_site_symmetry_4
_geom_torsion_publ_flag
Br1 C14 C13 C12 -179.0(7) . . . . ?
O1 C6 C5 C4 -175.5(7) . . . . ?
C10 C3 C7 C6 -161.2(5) . . . . ?
C10 C3 C7 C8 -48.0(7) . . . . ?
C10 C3 C7 C9 77.1(7) . . . . ?
C10 C3 C4 C5 162.7(6) . . . . ?
C10 C15 C14 Br1 178.8(5) . . . . ?
C10 C15 C14 C13 0.4(11) . . . . ?
C10 C11 C12 C13 -0.5(14) . . . . ?
C3 C10 C15 C14 176.9(6) . . . . ?
C3 C10 C11 C12 -176.7(8) . . . . ?
C3 C7 C6 O1 -160.1(7) . . . . ?
C3 C7 C6 C5 20.6(7) . . . . ?
C15 C10 C3 C7 -86.2(7) . . . . ?
C15 C10 C3 C2 36.0(9) . . . . ?
C15 C10 C3 C4 156.4(6) . . . . ?
C15 C10 C11 C12 0.3(11) . . . . ?
C15 C14 C13 C12 -0.6(13) . . . . ?
C7 C3 C4 C5 38.9(7) . . . . ?
C7 C6 C5 C4 3.8(8) . . . . ?
C6 C5 C4 C3 -26.8(8) . . . . ?
C14 C13 C12 C11 0.7(15) . . . . ?
C8 C7 C6 O1 82.4(8) . . . . ?
C8 C7 C6 C5 -96.9(7) . . . . ?
C2 C3 C7 C6 76.1(6) . . . . ?
C2 C3 C7 C8 -170.7(6) . . . . ?
C2 C3 C7 C9 -45.5(7) . . . . ?
C2 C3 C4 C5 -75.1(7) . . . . ?
C4 C3 C7 C6 -35.9(6) . . . . ?
C4 C3 C7 C8 77.3(7) . . . . ?
C4 C3 C7 C9 -157.6(6) . . . . ?
C9 C7 C6 O1 -36.2(10) . . . . ?
C9 C7 C6 C5 144.5(6) . . . . ?
C11 C10 C3 C7 90.8(8) . . . . ?
C11 C10 C3 C2 -147.0(7) . . . . ?
C11 C10 C3 C4 -26.6(10) . . . . ?
C11 C10 C15 C14 -0.2(10) . . . . ?
